data_1558704
loop_
_publ_author_name
'McMonagle, Charlie'
'Comar, Priyanka'
'Nichol, Gary Stephen'
'Allan, David Robert'
'Barreda-Arg\=ueso, Jos\'e A'
'Gonzalez, Jesus Antonio'
'Rodriguez, Fernando'
'Valiente, Rafael'
'Turner, Gemma'
'Brechin, Euan K.'
'Moggach, Stephen A.'

_publ_section_title
;
 Pressure-and Temperature Induced Phase Transitions, Piezochromism, NLC
 Behaviour and Pressure Controlled Jahn-Teller Switching in a Cu-based
 Framework
;
_journal_name_full 'Chemical Science'
_journal_paper_doi 10.1039/D0SC03229H
_journal_year 2020
_chemical_formula_moiety 'C18 H16 Cu1 N2 O4'
_chemical_formula_sum 'C18 H16 Cu N2 O4'
_chemical_formula_weight 387.88
_space_group_IT_number 148
_space_group_name_Hall '-R 3'
_space_group_name_H-M_alt 'R -3 :H'
_symmetry_cell_setting trigonal
_symmetry_space_group_name_Hall '-R 3'
_symmetry_space_group_name_H-M 'R -3 :H'
_atom_sites_solution_hydrogens difmap
_atom_sites_solution_primary other
_audit_creation_date 2016-06-08
_audit_creation_method CRYSTALS_ver_14.61_build_5965
_audit_update_record
;
2020-06-09 deposited with the CCDC.	2020-07-30 downloaded from the CCDC.
;
_cell_angle_alpha 90
_cell_angle_beta 90
_cell_angle_gamma 120
_cell_formula_units_Z 9
_cell_length_a 26.594(3)
_cell_length_b 26.594(3)
_cell_length_c 7.7475(9)
_cell_measurement_reflns_used 2653
_cell_measurement_temperature 293
_cell_measurement_theta_max 21
_cell_measurement_theta_min 3
_cell_volume 4745.3(9)
_computing_cell_refinement 'USER DEFINED CELL REFINEMENT'
_computing_data_collection 'USER DEFINED DATA COLLECTION'
_computing_data_reduction 'Apex2 (Bruker AXS, 2006)'
_computing_molecular_graphics 'CAMERON (Watkin et al., 1996)'
_computing_publication_material 'CRYSTALS (Betteridge et al., 2003)'
_computing_structure_refinement 'CRYSTALS (Betteridge et al., 2003)'
_computing_structure_solution 'USER DEFINED STRUCTURE SOLUTION'
_diffrn_ambient_temperature 293
_diffrn_measured_fraction_theta_full 0.998
_diffrn_measured_fraction_theta_max 0.998
_diffrn_measurement_device Serial
_diffrn_measurement_device_type Unknown
_diffrn_measurement_method \w
_diffrn_radiation_monochromator graphite
_diffrn_radiation_type 'Mo K\a'
_diffrn_radiation_wavelength 0.71073
_diffrn_reflns_av_R_equivalents 0.045
_diffrn_reflns_limit_h_max 30
_diffrn_reflns_limit_h_min -29
_diffrn_reflns_limit_k_max 30
_diffrn_reflns_limit_k_min -29
_diffrn_reflns_limit_l_max 8
_diffrn_reflns_limit_l_min -8
_diffrn_reflns_number 8742
_diffrn_reflns_theta_full 24.406
_diffrn_reflns_theta_max 24.406
_diffrn_reflns_theta_min 2.653
_diffrn_standards_number 0
_exptl_absorpt_coefficient_mu 1.056
_exptl_absorpt_correction_T_max 0.90
_exptl_absorpt_correction_T_min 0.76
_exptl_absorpt_correction_type multi-scan
_exptl_absorpt_process_details 'SADABS (Siemens, 1996)'
_exptl_crystal_colour block
_exptl_crystal_density_diffrn 1.222
_exptl_crystal_density_method 'not measured'
_exptl_crystal_description green
_exptl_crystal_F_000 1791
_exptl_crystal_size_max 0.200
_exptl_crystal_size_mid 0.200
_exptl_crystal_size_min 0.100
_refine_diff_density_max 0.65
_refine_diff_density_min -0.51
_refine_ls_extinction_method None
_refine_ls_goodness_of_fit_ref 0.9899
_refine_ls_hydrogen_treatment constr
_refine_ls_matrix_type full
_refine_ls_number_parameters 115
_refine_ls_number_reflns 1730
_refine_ls_number_restraints 4
_refine_ls_R_factor_all 0.0609
_refine_ls_R_factor_gt 0.0452
_refine_ls_shift/su_max 0.0002001
_refine_ls_shift/su_mean 0.0000242
_refine_ls_structure_factor_coef Fsqd
_refine_ls_weighting_details
;
 Method, part 1, Chebychev polynomial, (Watkin, 1994, Prince, 1982) 
 [weight] = 1.0/[A~0~*T~0~(x)+A~1~*T~1~(x) ... +A~n-1~]*T~n-1~(x)] 
 where A~i~ are the Chebychev coefficients listed below and x= Fcalc/Fmax 
 Method = Robust Weighting (Prince, 1982) 
 W = [weight] * [1-(deltaF/6*sigmaF)^2^]^2^ 
 A~i~ are: 
 12.1 14.2 4.23 
;
_refine_ls_weighting_scheme calc
_refine_ls_wR_factor_all 0.0833
_refine_ls_wR_factor_gt 0.0750
_refine_ls_wR_factor_ref 0.0833
_reflns_limit_h_max 14
_reflns_limit_h_min -30
_reflns_limit_k_max 30
_reflns_limit_k_min 0
_reflns_limit_l_max 8
_reflns_limit_l_min 0
_reflns_number_gt 1338
_reflns_number_total 1737
_reflns_threshold_expression I>2.0\s(I)
_oxford_diffrn_Wilson_B_factor 2.79
_oxford_diffrn_Wilson_scale 42.45
_oxford_refine_ls_r_factor_ref 0.0609
_oxford_refine_ls_scale 0.16740(10)
_oxford_reflns_number_all 1730
_oxford_reflns_threshold_expression_ref I>-3.0\s(I)
_oxford_structure_analysis_title 'st5049_0m_a.res in R-3'
_cod_data_source_file d0sc03229h2.cif
_cod_data_source_block FC70_000_Lab
_cod_depositor_comments
;
The following automatic conversions were performed:

data item '_atom_sites_solution_primary' value 'Other' was changed to
'other' in accordance with the
/home/data/users/saulius/crontab/automatic-downloads/rss-feeds/RSC/lib/dictionaries/cif_core.dic
dictionary named 'cif_core.dic' version 2.4.2 last updated on
2011-04-26.

Automatic conversion script
Id: cif_fix_values 7556 2019-12-06 15:28:31Z antanas 
;
_cod_original_cell_volume 4745.1(12)
_cod_original_sg_symbol_H-M 'R -3 '
_cod_original_formula_sum 'C18 H16 Cu1 N2 O4'
_cod_database_code 1558704

loop_
_symmetry_equiv_pos_as_xyz
x,y,z
-x,-y,-z
x+1/3,y+2/3,z+2/3
-x+1/3,-y+2/3,-z+2/3
x+2/3,y+1/3,z+1/3
-x+2/3,-y+1/3,-z+1/3
-y,x-y,z
y,-x+y,-z
-y+1/3,x-y+2/3,z+2/3
y+1/3,-x+y+2/3,-z+2/3
-y+2/3,x-y+1/3,z+1/3
y+2/3,-x+y+1/3,-z+1/3
-x+y,-x,z
x-y,x,-z
-x+y+1/3,-x+2/3,z+2/3
x-y+1/3,x+2/3,-z+2/3
-x+y+2/3,-x+1/3,z+1/3
x-y+2/3,x+1/3,-z+1/3

loop_
_atom_site_label
_atom_site_type_symbol
_atom_site_fract_x
_atom_site_fract_y
_atom_site_fract_z
_atom_site_U_iso_or_equiv
_atom_site_occupancy
_atom_site_adp_type
_atom_site_refinement_flags_posn
_atom_site_refinement_flags_adp
_atom_site_refinement_flags_occupancy
_atom_site_disorder_assembly
_atom_site_disorder_group
_atom_site_attached_hydrogens
Cu1 Cu 0.8333 0.6667 0.6667 0.0401 1.0000 Uani S . . . . .
O2 O 0.76273(12) 0.63483(13) 0.5259(3) 0.0482 1.0000 Uani . . . . . .
C4 C 0.71445(18) 0.59029(19) 0.5666(5) 0.0467 1.0000 Uani . . . . . .
C5 C 0.66598(18) 0.57416(18) 0.4388(5) 0.0475 1.0000 Uani . . . . . .
C6 C 0.6782(2) 0.5927(2) 0.2691(6) 0.0683 1.0000 Uani . . . . . .
C7 C 0.6343(2) 0.5748(2) 0.1505(6) 0.0734 1.0000 Uani . . . . . .
N1 N 0.57893(16) 0.53904(17) 0.1886(4) 0.0559 1.0000 Uani . . . . . .
C9 C 0.56701(19) 0.5228(2) 0.3525(5) 0.0574 1.0000 Uani . . . . . .
C8 C 0.60827(19) 0.5386(2) 0.4795(5) 0.0550 1.0000 Uani . . . . . .
C3 C 0.7042(2) 0.5558(2) 0.7087(6) 0.0700 1.0000 Uani . . . . . .
C2 C 0.7460(2) 0.5588(2) 0.8246(6) 0.0604 1.0000 Uani D . . . . .
O1 O 0.79874(13) 0.59600(14) 0.8221(4) 0.0568 1.0000 Uani . . . . . .
C1 C 0.7264(2) 0.5118(3) 0.9635(7) 0.1013 1.0000 Uani D . . . . .
H61 H 0.7172 0.6180 0.2349 0.0813 1.0000 Uiso R . . . . .
H71 H 0.6441 0.5885 0.0353 0.0864 1.0000 Uiso R . . . . .
H91 H 0.5275 0.4986 0.3840 0.0669 1.0000 Uiso R . . . . .
H81 H 0.5970 0.5254 0.5946 0.0650 1.0000 Uiso R . . . . .
H31 H 0.6649 0.5273 0.7310 0.0824 1.0000 Uiso R . . . . .
H11 H 0.7509 0.5280 1.0656 0.1187 1.0000 Uiso DR . . . . .
H12 H 0.6860 0.4983 0.9945 0.1187 1.0000 Uiso DR . . . . .
H13 H 0.7298 0.4792 0.9208 0.1187 1.0000 Uiso DR . . . . .

loop_
_atom_site_aniso_label
_atom_site_aniso_U_11
_atom_site_aniso_U_22
_atom_site_aniso_U_33
_atom_site_aniso_U_23
_atom_site_aniso_U_13
_atom_site_aniso_U_12
Cu1 0.0381(4) 0.0524(5) 0.0346(3) -0.0024(3) 0.0001(3) 0.0263(4)
O2 0.0438(17) 0.0593(19) 0.0400(16) -0.0017(14) 0.0005(13) 0.0247(15)
C4 0.046(3) 0.059(3) 0.038(2) -0.003(2) -0.0001(19) 0.029(2)
C5 0.047(3) 0.055(3) 0.041(2) -0.0005(19) -0.0004(19) 0.026(2)
C6 0.044(3) 0.092(4) 0.050(3) 0.015(3) 0.003(2) 0.020(3)
C7 0.056(3) 0.104(4) 0.042(3) 0.023(3) 0.005(2) 0.026(3)
N1 0.051(2) 0.075(3) 0.037(2) 0.0017(18) -0.0049(17) 0.028(2)
C9 0.042(2) 0.070(3) 0.046(3) 0.006(2) 0.002(2) 0.018(2)
C8 0.049(3) 0.070(3) 0.035(2) 0.004(2) 0.0020(19) 0.021(2)
C3 0.049(3) 0.083(4) 0.060(3) 0.017(3) -0.007(2) 0.019(3)
C2 0.060(3) 0.063(3) 0.051(3) 0.006(2) -0.001(2) 0.025(3)
O1 0.053(2) 0.072(2) 0.0486(18) 0.0010(15) -0.0050(15) 0.0326(18)
C1 0.081(4) 0.109(5) 0.088(4) 0.042(4) -0.013(3) 0.028(4)

loop_
_atom_type_symbol
_atom_type_scat_dispersion_real
_atom_type_scat_dispersion_imag
_atom_type_scat_Cromer_Mann_a1
_atom_type_scat_Cromer_Mann_b1
_atom_type_scat_Cromer_Mann_a2
_atom_type_scat_Cromer_Mann_b2
_atom_type_scat_Cromer_Mann_a3
_atom_type_scat_Cromer_Mann_b3
_atom_type_scat_Cromer_Mann_a4
_atom_type_scat_Cromer_Mann_b4
_atom_type_scat_Cromer_Mann_c
_atom_type_scat_source
C 0.0033 0.0016 2.3100 20.8439 1.0200 10.2075 1.5886 0.5687 0.8650 51.6512 0.2156 'International Tables Vol C 4.2.6.8 and 6.1.1.4'
H 0.0000 0.0000 0.4930 10.5109 0.3229 26.1257 0.1402 3.1424 0.0408 57.7998 0.0030 'International Tables Vol C 4.2.6.8 and 6.1.1.4'
Cu 0.3201 1.2651 13.3380 3.5828 7.1676 0.2470 5.6158 11.3966 1.6735 64.8126 1.1910 'International Tables Vol C 4.2.6.8 and 6.1.1.4'
N 0.0061 0.0033 12.2126 0.0057 3.1322 9.8933 2.0125 28.9975 1.1663 0.5826 -11.5290 'International Tables Vol C 4.2.6.8 and 6.1.1.4'
O 0.0106 0.0060 3.0485 13.2771 2.2868 5.7011 1.5463 0.3239 0.8670 32.9089 0.2508 'International Tables Vol C 4.2.6.8 and 6.1.1.4'

loop_
_geom_angle_atom_site_label_1
_geom_angle_site_symmetry_1
_geom_angle_atom_site_label_2
_geom_angle_site_symmetry_2
_geom_angle_atom_site_label_3
_geom_angle_site_symmetry_3
_geom_angle
_geom_angle_publ_flag
N1 9_655 Cu1 . N1 10_555 179.995 yes
N1 9_655 Cu1 . O1 6_666 92.83(13) yes
N1 10_555 Cu1 . O1 6_666 87.17(13) yes
N1 9_655 Cu1 . O2 6_666 90.17(12) yes
N1 10_555 Cu1 . O2 6_666 89.83(12) yes
O1 6_666 Cu1 . O2 6_666 92.15(12) yes
N1 9_655 Cu1 . O2 . 89.83(12) yes
N1 10_555 Cu1 . O2 . 90.17(12) yes
O1 6_666 Cu1 . O2 . 87.85(12) yes
O2 6_666 Cu1 . O2 . 179.994 yes
N1 9_655 Cu1 . O1 . 87.17(13) yes
N1 10_555 Cu1 . O1 . 92.83(13) yes
O1 6_666 Cu1 . O1 . 179.994 yes
O2 6_666 Cu1 . O1 . 87.85(12) yes
O2 . Cu1 . O1 . 92.15(12) yes
Cu1 . O2 . C4 . 124.4(3) yes
O2 . C4 . C5 . 115.0(4) yes
O2 . C4 . C3 . 126.2(4) yes
C5 . C4 . C3 . 118.8(4) yes
C4 . C5 . C6 . 120.5(4) yes
C4 . C5 . C8 . 123.1(4) yes
C6 . C5 . C8 . 116.4(4) yes
C5 . C6 . C7 . 120.4(4) yes
C5 . C6 . H61 . 119.7 no
C7 . C6 . H61 . 119.9 no
C6 . C7 . N1 . 123.2(4) yes
C6 . C7 . H71 . 118.3 no
N1 . C7 . H71 . 118.5 no
Cu1 16_545 N1 . C7 . 127.5(3) yes
Cu1 16_545 N1 . C9 . 116.0(3) yes
C7 . N1 . C9 . 116.4(4) yes
N1 . C9 . C8 . 124.1(4) yes
N1 . C9 . H91 . 118.0 no
C8 . C9 . H91 . 117.9 no
C5 . C8 . C9 . 119.4(4) yes
C5 . C8 . H81 . 120.3 no
C9 . C8 . H81 . 120.2 no
C4 . C3 . C2 . 126.1(4) yes
C4 . C3 . H31 . 116.9 no
C2 . C3 . H31 . 117.0 no
C3 . C2 . O1 . 125.6(4) yes
C3 . C2 . C1 . 117.8(4) yes
O1 . C2 . C1 . 116.6(4) yes
C2 . O1 . Cu1 . 123.6(3) yes
C2 . C1 . H11 . 109.2 no
C2 . C1 . H12 . 109.7 no
H11 . C1 . H12 . 109.4 no
C2 . C1 . H13 . 110.1 no
H11 . C1 . H13 . 109.1 no
H12 . C1 . H13 . 109.4 no

loop_
_geom_bond_atom_site_label_1
_geom_bond_site_symmetry_1
_geom_bond_atom_site_label_2
_geom_bond_site_symmetry_2
_geom_bond_distance
_geom_bond_publ_flag
Cu1 . N1 9_655 2.332(3) yes
Cu1 . N1 10_555 2.332(3) yes
Cu1 . O1 6_666 2.025(3) yes
Cu1 . O2 6_666 1.960(3) yes
Cu1 . O2 . 1.960(3) yes
Cu1 . O1 . 2.025(3) yes
O2 . C4 . 1.277(5) yes
C4 . C5 . 1.507(5) yes
C4 . C3 . 1.371(6) yes
C5 . C6 . 1.385(6) yes
C5 . C8 . 1.377(6) yes
C6 . C7 . 1.369(6) yes
C6 . H61 . 0.950 no
C7 . N1 . 1.328(6) yes
C7 . H71 . 0.950 no
N1 . C9 . 1.328(5) yes
C9 . C8 . 1.374(6) yes
C9 . H91 . 0.950 no
C8 . H81 . 0.950 no
C3 . C2 . 1.400(6) yes
C3 . H31 . 0.950 no
C2 . O1 . 1.248(5) yes
C2 . C1 . 1.530(6) yes
C1 . H11 . 0.977 no
C1 . H12 . 0.977 no
C1 . H13 . 0.976 no
